data_7202309
loop_
_publ_author_name
'Lemmerer, Andreas'
'Bourne, Susan A.'
'Fernandes, Manuel A.'

_publ_section_title
;
 Structural and melting point characterisation of six chiral ammonium
 naphthalene carboxylate salts
;
_journal_issue 11
_journal_name_full CrystEngComm
_journal_page_first 1605
_journal_paper_doi 10.1039/b810068c
_journal_volume 10
_journal_year 2008
_chemical_absolute_configuration rm
_chemical_formula_moiety 'C8 H12 N, C11 H7 O2'
_chemical_formula_sum 'C19 H19 N O2'
_chemical_formula_weight 293.35
_chemical_name_common '((S)-1-phenylethylammonium) 2-naphthalenecarboxylate'
_chemical_name_systematic
;
((S)-1-phenylethylammonium) 2-naphthalenecarboxylate
;
_space_group_IT_number 19
_symmetry_cell_setting orthorhombic
_symmetry_space_group_name_Hall 'P 2ac 2ab'
_symmetry_space_group_name_H-M 'P 21 21 21'
_atom_sites_solution_hydrogens geom
_atom_sites_solution_primary direct
_atom_sites_solution_secondary difmap
_audit_conform_dict_location ftp://ftp.iucr.org/pub/cif_core.dic
_audit_conform_dict_name cif_core.dic
_audit_conform_dict_version 2.3
_audit_creation_date 2008-07-28T18:27:54-00:00
_audit_creation_method 'WinGX routine CIF_UPDATE'
_cell_angle_alpha 90
_cell_angle_beta 90
_cell_angle_gamma 90
_cell_formula_units_Z 4
_cell_length_a 6.3709(13)
_cell_length_b 14.513(3)
_cell_length_c 17.445(4)
_cell_measurement_reflns_used 16602
_cell_measurement_temperature 173(2)
_cell_measurement_theta_max 27.1
_cell_measurement_theta_min 0.21
_cell_volume 1613.0(6)
_computing_cell_refinement 'DENZO-SMN (Otwinowski & Minor, 1997)'
_computing_data_collection 'COLLECT (Nonius, 2000)'
_computing_data_reduction DENZO-SMN
_computing_molecular_graphics
;
Ortep-3 for Windows (Farrugia, 1997) and DIAMOND (Brandenburg, 1999)
;
_computing_publication_material
;
WinGX publication routines (Farrugia, 1999) and PLATON (Spek, 2002)
;
_computing_structure_refinement 'SHELXL-97 (Sheldrick, 1997)'
_computing_structure_solution 'SHELXS-97 (Sheldrick, 1997)'
_diffrn_ambient_temperature 173(2)
_diffrn_measured_fraction_theta_full 0.996
_diffrn_measured_fraction_theta_max 0.996
_diffrn_measurement_device_type 'Nonius KappaCCD area-detector'
_diffrn_measurement_method '2.0\% \w and \p scans'
_diffrn_radiation_monochromator graphite
_diffrn_radiation_type MoK\a
_diffrn_radiation_wavelength 0.71073
_diffrn_reflns_av_R_equivalents 0.0648
_diffrn_reflns_av_unetI/netI 0.0333
_diffrn_reflns_limit_h_max 7
_diffrn_reflns_limit_h_min -7
_diffrn_reflns_limit_k_max 17
_diffrn_reflns_limit_k_min -17
_diffrn_reflns_limit_l_max 21
_diffrn_reflns_limit_l_min -20
_diffrn_reflns_number 15206
_diffrn_reflns_theta_full 25.49
_diffrn_reflns_theta_max 25.49
_diffrn_reflns_theta_min 3.49
_diffrn_standards_number 0
_exptl_absorpt_coefficient_mu 0.078
_exptl_absorpt_correction_T_max 0.987
_exptl_absorpt_correction_T_min 0.9614
_exptl_absorpt_correction_type integration
_exptl_absorpt_process_details 'Bruker XPREP (Bruker, 1999)'
_exptl_crystal_colour colourless
_exptl_crystal_density_diffrn 1.208
_exptl_crystal_density_method 'not measured'
_exptl_crystal_description plate
_exptl_crystal_F_000 624
_exptl_crystal_size_max 0.5
_exptl_crystal_size_mid 0.244
_exptl_crystal_size_min 0.135
_refine_diff_density_max 0.138
_refine_diff_density_min -0.142
_refine_diff_density_rms 0.039
_refine_ls_extinction_coef 0.031(4)
_refine_ls_extinction_expression Fc^*^=kFc[1+0.001xFc^2^\l^3^/sin(2\q)]^-1/4^
_refine_ls_extinction_method SHELXL
_refine_ls_goodness_of_fit_ref 1.037
_refine_ls_hydrogen_treatment mixed
_refine_ls_matrix_type full
_refine_ls_number_parameters 210
_refine_ls_number_reflns 1749
_refine_ls_number_restraints 0
_refine_ls_restrained_S_all 1.037
_refine_ls_R_factor_all 0.0474
_refine_ls_R_factor_gt 0.037
_refine_ls_shift/su_max 0
_refine_ls_shift/su_mean 0
_refine_ls_structure_factor_coef Fsqd
_refine_ls_weighting_details 'calc w=1/[\s^2^(Fo^2^)+(0.0657P)^2^+0.0592P] where P=(Fo^2^+2Fc^2^)/3'
_refine_ls_weighting_scheme calc
_refine_ls_wR_factor_gt 0.0912
_refine_ls_wR_factor_ref 0.0968
_reflns_number_gt 1496
_reflns_number_total 1749
_reflns_threshold_expression >2sigma(I)
_cod_data_source_file b810068c.txt
_cod_data_source_block 2
_cod_depositor_comments
;
The following automatic conversions were performed:
'_symmetry_cell_setting' value 'Orthorhombic' changed to 'orthorhombic'
according to '/home/saulius/struct/CIF-dictionaries/cif_core.dic'
dictionary named 'cif_core.dic' version 2.4.1 from 2010-06-29.

Automatic conversion script
Id: cif_fix_enum 1527 2010-12-29 10:47:43Z saulius 
;
_cod_original_cell_volume 1612.9(6)
_cod_original_sg_symbol_H-M P2(1)2(1)2(1)
_cod_database_code 7202309

loop_
_symmetry_equiv_pos_as_xyz
'x, y, z'
'-x+1/2, -y, z+1/2'
'x+1/2, -y+1/2, -z'
'-x, y+1/2, -z+1/2'

loop_
_atom_site_label
_atom_site_type_symbol
_atom_site_fract_x
_atom_site_fract_y
_atom_site_fract_z
_atom_site_U_iso_or_equiv
_atom_site_adp_type
_atom_site_occupancy
_atom_site_symmetry_multiplicity
_atom_site_calc_flag
_atom_site_refinement_flags
_atom_site_disorder_assembly
_atom_site_disorder_group
C1 C 0.9711(3) 0.44549(13) 0.64174(11) 0.0347(4) Uani 1 1 d . . .
H1 H 0.8321 0.4403 0.6225 0.042 Uiso 1 1 calc R . .
C2 C 1.0750(3) 0.52741(12) 0.63420(10) 0.0317(4) Uani 1 1 d . . .
C3 C 1.2796(3) 0.53577(14) 0.66411(11) 0.0405(5) Uani 1 1 d . . .
H3 H 1.3533 0.5923 0.6587 0.049 Uiso 1 1 calc R . .
C4 C 1.3725(4) 0.46375(16) 0.70069(11) 0.0443(5) Uani 1 1 d . . .
H4 H 1.5087 0.4714 0.722 0.053 Uiso 1 1 calc R . .
C4A C 1.2702(4) 0.37769(14) 0.70764(11) 0.0403(5) Uani 1 1 d . . .
C5 C 1.3653(4) 0.29943(17) 0.74265(13) 0.0548(6) Uani 1 1 d . . .
H5 H 1.5027 0.3044 0.7634 0.066 Uiso 1 1 calc R . .
C6 C 1.2608(5) 0.21739(17) 0.74666(14) 0.0619(7) Uani 1 1 d . . .
H6 H 1.3255 0.166 0.7708 0.074 Uiso 1 1 calc R . .
C7 C 1.0602(5) 0.20840(16) 0.71566(15) 0.0609(7) Uani 1 1 d . . .
H7 H 0.9903 0.1507 0.718 0.073 Uiso 1 1 calc R . .
C8 C 0.9638(4) 0.28166(15) 0.68205(13) 0.0503(6) Uani 1 1 d . . .
H8 H 0.8267 0.2747 0.6614 0.06 Uiso 1 1 calc R . .
C8A C 1.0655(3) 0.36806(12) 0.67751(11) 0.0362(5) Uani 1 1 d . . .
C9 C 0.9731(3) 0.60601(12) 0.59120(11) 0.0349(5) Uani 1 1 d . . .
O1 O 1.0941(2) 0.66918(9) 0.56749(9) 0.0485(4) Uani 1 1 d . . .
O2 O 0.7809(2) 0.60392(10) 0.58144(9) 0.0458(4) Uani 1 1 d . . .
C10 C 0.3607(4) 0.50962(14) 0.43803(12) 0.0419(5) Uani 1 1 d . . .
C11 C 0.4676(4) 0.45642(14) 0.49144(13) 0.0475(6) Uani 1 1 d . . .
H11 H 0.5962 0.4782 0.5122 0.057 Uiso 1 1 calc R . .
C12 C 0.3892(5) 0.37224(15) 0.51464(14) 0.0599(7) Uani 1 1 d . . .
H12 H 0.4627 0.3374 0.5521 0.072 Uiso 1 1 calc R . .
C13 C 0.2111(6) 0.3391(2) 0.48497(18) 0.0730(9) Uani 1 1 d . . .
H13 H 0.1595 0.281 0.5014 0.088 Uiso 1 1 calc R . .
C14 C 0.1026(5) 0.3884(2) 0.43106(18) 0.0783(9) Uani 1 1 d . . .
H14 H -0.0229 0.364 0.4097 0.094 Uiso 1 1 calc R . .
C15 C 0.1771(4) 0.4750(2) 0.40727(15) 0.0609(7) Uani 1 1 d . . .
H15 H 0.1015 0.5096 0.3702 0.073 Uiso 1 1 calc R . .
C16 C 0.4431(4) 0.60359(15) 0.41511(12) 0.0456(5) Uani 1 1 d . . .
H16 H 0.3377 0.6328 0.3802 0.055 Uiso 1 1 calc R . .
C17 C 0.6502(5) 0.60012(19) 0.37363(16) 0.0684(8) Uani 1 1 d . . .
H17A H 0.7569 0.5731 0.4073 0.103 Uiso 1 1 calc R . .
H17B H 0.6926 0.6627 0.3592 0.103 Uiso 1 1 calc R . .
H17C H 0.636 0.5623 0.3274 0.103 Uiso 1 1 calc R . .
N1 N 0.4656(3) 0.66353(12) 0.48447(11) 0.0391(4) Uani 1 1 d . . .
H1A H 0.588(4) 0.6424(16) 0.5191(15) 0.059 Uiso 1 1 d . . .
H1B H 0.332(5) 0.6650(17) 0.5104(16) 0.059 Uiso 1 1 d . . .
H1C H 0.498(4) 0.7257(19) 0.4665(14) 0.059 Uiso 1 1 d . . .

loop_
_atom_site_aniso_label
_atom_site_aniso_U_11
_atom_site_aniso_U_22
_atom_site_aniso_U_33
_atom_site_aniso_U_23
_atom_site_aniso_U_13
_atom_site_aniso_U_12
C1 0.0328(10) 0.0397(10) 0.0316(9) 0.0029(8) -0.0008(9) 0.0002(9)
C2 0.0330(11) 0.0348(10) 0.0272(9) -0.0008(8) 0.0023(8) 0.0014(8)
C3 0.0396(12) 0.0432(11) 0.0386(11) -0.0039(9) -0.0002(10) -0.0034(9)
C4 0.0348(11) 0.0608(13) 0.0373(11) -0.0035(10) -0.0075(10) 0.0030(11)
C4A 0.0445(12) 0.0501(12) 0.0263(10) -0.0006(9) 0.0027(9) 0.0105(10)
C5 0.0614(15) 0.0674(16) 0.0357(12) 0.0089(10) -0.0014(12) 0.0216(13)
C6 0.086(2) 0.0557(14) 0.0442(14) 0.0183(11) 0.0096(14) 0.0270(15)
C7 0.0843(19) 0.0419(12) 0.0564(14) 0.0150(11) 0.0170(15) 0.0044(13)
C8 0.0584(14) 0.0439(11) 0.0486(12) 0.0075(10) 0.0029(12) -0.0025(11)
C8A 0.0413(12) 0.0387(10) 0.0286(10) 0.0031(8) 0.0050(9) 0.0030(8)
C9 0.0402(12) 0.0317(10) 0.0328(10) -0.0007(8) 0.0026(9) 0.0030(9)
O1 0.0448(9) 0.0365(7) 0.0642(10) 0.0136(7) 0.0108(8) 0.0021(7)
O2 0.0385(9) 0.0477(8) 0.0512(9) 0.0072(7) -0.0084(7) 0.0030(7)
C10 0.0437(12) 0.0462(11) 0.0357(11) -0.0050(9) -0.0002(10) 0.0053(10)
C11 0.0596(14) 0.0374(11) 0.0455(12) -0.0034(9) -0.0031(11) 0.0044(10)
C12 0.098(2) 0.0338(11) 0.0476(13) -0.0103(10) 0.0067(15) 0.0032(13)
C13 0.107(3) 0.0542(15) 0.0573(17) -0.0175(14) 0.0185(18) -0.0174(16)
C14 0.0648(17) 0.091(2) 0.079(2) -0.0373(18) 0.0093(17) -0.0299(17)
C15 0.0515(15) 0.0835(18) 0.0477(14) -0.0148(13) -0.0029(11) 0.0039(13)
C16 0.0497(13) 0.0494(12) 0.0376(11) 0.0087(10) -0.0066(10) 0.0084(10)
C17 0.0763(19) 0.0727(16) 0.0562(15) 0.0156(13) 0.0240(14) 0.0083(15)
N1 0.0356(10) 0.0344(9) 0.0474(11) 0.0088(8) -0.0006(9) 0.0033(8)

loop_
_atom_type_symbol
_atom_type_description
_atom_type_scat_dispersion_real
_atom_type_scat_dispersion_imag
_atom_type_scat_source
C C 0.0033 0 'International Tables Vol C Tables 4.2.6.8 and 6.1.1.4'
H H 0 0 'International Tables Vol C Tables 4.2.6.8 and 6.1.1.4'
N N 0.0061 0 'International Tables Vol C Tables 4.2.6.8 and 6.1.1.4'
O O 0.0106 0 'International Tables Vol C Tables 4.2.6.8 and 6.1.1.4'

loop_
_exptl_crystal_face_index_h
_exptl_crystal_face_index_k
_exptl_crystal_face_index_l
_exptl_crystal_face_perp_dist
1 0 0 0.25
-1 0 0 0.25
0 0 1 0.105
0 0 -1 0.139
0 1 0 0.067
0 -1 0 0.068

loop_
_geom_angle_atom_site_label_1
_geom_angle_atom_site_label_2
_geom_angle_atom_site_label_3
_geom_angle
_geom_angle_site_symmetry_1
_geom_angle_site_symmetry_3
_geom_angle_publ_flag
C2 C1 C8A 121.72(17) . . ?
C2 C1 H1 119.1 . . ?
C8A C1 H1 119.1 . . ?
C1 C2 C3 119.16(17) . . ?
C1 C2 C9 119.73(17) . . ?
C3 C2 C9 121.06(17) . . ?
C4 C3 C2 120.67(19) . . ?
C4 C3 H3 119.7 . . ?
C2 C3 H3 119.7 . . ?
C3 C4 C4A 121.2(2) . . ?
C3 C4 H4 119.4 . . ?
C4A C4 H4 119.4 . . ?
C8A C4A C4 118.75(18) . . ?
C8A C4A C5 118.2(2) . . ?
C4 C4A C5 123.0(2) . . ?
C6 C5 C4A 120.6(2) . . ?
C6 C5 H5 119.7 . . ?
C4A C5 H5 119.7 . . ?
C5 C6 C7 120.6(2) . . ?
C5 C6 H6 119.7 . . ?
C7 C6 H6 119.7 . . ?
C8 C7 C6 120.5(2) . . ?
C8 C7 H7 119.7 . . ?
C6 C7 H7 119.7 . . ?
C7 C8 C8A 120.7(2) . . ?
C7 C8 H8 119.7 . . ?
C8A C8 H8 119.7 . . ?
C4A C8A C8 119.34(19) . . ?
C4A C8A C1 118.45(18) . . ?
C8 C8A C1 122.19(18) . . ?
O2 C9 O1 125.11(19) . . ?
O2 C9 C2 118.37(17) . . ?
O1 C9 C2 116.52(17) . . ?
C15 C10 C11 118.3(2) . . ?
C15 C10 C16 121.2(2) . . ?
C11 C10 C16 120.5(2) . . ?
C12 C11 C10 120.7(2) . . ?
C12 C11 H11 119.6 . . ?
C10 C11 H11 119.6 . . ?
C13 C12 C11 120.8(3) . . ?
C13 C12 H12 119.6 . . ?
C11 C12 H12 119.6 . . ?
C12 C13 C14 120.5(3) . . ?
C12 C13 H13 119.8 . . ?
C14 C13 H13 119.8 . . ?
C13 C14 C15 119.9(3) . . ?
C13 C14 H14 120 . . ?
C15 C14 H14 120 . . ?
C10 C15 C14 119.7(3) . . ?
C10 C15 H15 120.1 . . ?
C14 C15 H15 120.1 . . ?
N1 C16 C17 108.9(2) . . ?
N1 C16 C10 110.06(17) . . ?
C17 C16 C10 113.6(2) . . ?
N1 C16 H16 108 . . ?
C17 C16 H16 108 . . ?
C10 C16 H16 108 . . ?
C16 C17 H17A 109.5 . . ?
C16 C17 H17B 109.5 . . ?
H17A C17 H17B 109.5 . . ?
C16 C17 H17C 109.5 . . ?
H17A C17 H17C 109.5 . . ?
H17B C17 H17C 109.5 . . ?
C16 N1 H1A 111.9(14) . . ?
C16 N1 H1B 107.9(16) . . ?
H1A N1 H1B 113(2) . . ?
C16 N1 H1C 107.3(14) . . ?
H1A N1 H1C 107.6(19) . . ?
H1B N1 H1C 108(2) . . ?

loop_
_geom_bond_atom_site_label_1
_geom_bond_atom_site_label_2
_geom_bond_distance
_geom_bond_site_symmetry_2
_geom_bond_publ_flag
C1 C2 1.367(3) . ?
C1 C8A 1.419(3) . ?
C1 H1 0.95 . ?
C2 C3 1.409(3) . ?
C2 C9 1.512(3) . ?
C3 C4 1.360(3) . ?
C3 H3 0.95 . ?
C4 C4A 1.414(3) . ?
C4 H4 0.95 . ?
C4A C8A 1.413(3) . ?
C4A C5 1.425(3) . ?
C5 C6 1.366(4) . ?
C5 H5 0.95 . ?
C6 C7 1.394(4) . ?
C6 H6 0.95 . ?
C7 C8 1.361(3) . ?
C7 H7 0.95 . ?
C8 C8A 1.414(3) . ?
C8 H8 0.95 . ?
C9 O2 1.236(2) . ?
C9 O1 1.267(2) . ?
C10 C15 1.381(3) . ?
C10 C11 1.389(3) . ?
C10 C16 1.515(3) . ?
C11 C12 1.380(3) . ?
C11 H11 0.95 . ?
C12 C13 1.336(4) . ?
C12 H12 0.95 . ?
C13 C14 1.369(4) . ?
C13 H13 0.95 . ?
C14 C15 1.407(4) . ?
C14 H14 0.95 . ?
C15 H15 0.95 . ?
C16 N1 1.497(3) . ?
C16 C17 1.506(3) . ?
C16 H16 1 . ?
C17 H17A 0.98 . ?
C17 H17B 0.98 . ?
C17 H17C 0.98 . ?
N1 H1A 1.03(3) . ?
N1 H1B 0.96(3) . ?
N1 H1C 0.98(3) . ?

loop_
_geom_hbond_atom_site_label_D
_geom_hbond_atom_site_label_H
_geom_hbond_atom_site_label_A
_geom_hbond_distance_DH
_geom_hbond_distance_HA
_geom_hbond_distance_DA
_geom_hbond_angle_DHA
_geom_hbond_site_symmetry_A
N1 H1A O2 1.03(3) 1.74(3) 2.765(2) 176(2) .
N1 H1B O1 0.96(3) 1.82(3) 2.776(3) 175(2) 1_455
N1 H1C O1 0.98(3) 1.75(3) 2.718(2) 171(2) 3_466

loop_
_geom_torsion_atom_site_label_1
_geom_torsion_atom_site_label_2
_geom_torsion_atom_site_label_3
_geom_torsion_atom_site_label_4
_geom_torsion
_geom_torsion_site_symmetry_1
_geom_torsion_site_symmetry_2
_geom_torsion_site_symmetry_3
_geom_torsion_site_symmetry_4
_geom_torsion_publ_flag
C8A C1 C2 C3 -1.3(3) . . . . ?
C8A C1 C2 C9 176.11(16) . . . . ?
C1 C2 C3 C4 -0.6(3) . . . . ?
C9 C2 C3 C4 -177.98(18) . . . . ?
C2 C3 C4 C4A 2.1(3) . . . . ?
C3 C4 C4A C8A -1.6(3) . . . . ?
C3 C4 C4A C5 177.3(2) . . . . ?
C8A C4A C5 C6 0.2(3) . . . . ?
C4 C4A C5 C6 -178.8(2) . . . . ?
C4A C5 C6 C7 0.8(4) . . . . ?
C5 C6 C7 C8 -1.1(4) . . . . ?
C6 C7 C8 C8A 0.4(3) . . . . ?
C4 C4A C8A C8 178.15(19) . . . . ?
C5 C4A C8A C8 -0.9(3) . . . . ?
C4 C4A C8A C1 -0.2(3) . . . . ?
C5 C4A C8A C1 -179.23(19) . . . . ?
C7 C8 C8A C4A 0.6(3) . . . . ?
C7 C8 C8A C1 178.9(2) . . . . ?
C2 C1 C8A C4A 1.7(3) . . . . ?
C2 C1 C8A C8 -176.62(18) . . . . ?
C1 C2 C9 O2 18.8(3) . . . . ?
C3 C2 C9 O2 -163.78(19) . . . . ?
C1 C2 C9 O1 -160.78(17) . . . . ?
C3 C2 C9 O1 16.6(3) . . . . ?
C15 C10 C11 C12 -1.7(3) . . . . ?
C16 C10 C11 C12 177.6(2) . . . . ?
C10 C11 C12 C13 1.5(4) . . . . ?
C11 C12 C13 C14 -0.2(4) . . . . ?
C12 C13 C14 C15 -0.8(4) . . . . ?
C11 C10 C15 C14 0.7(3) . . . . ?
C16 C10 C15 C14 -178.6(2) . . . . ?
C13 C14 C15 C10 0.6(4) . . . . ?
C15 C10 C16 N1 122.3(2) . . . . ?
C11 C10 C16 N1 -57.0(3) . . . . ?
C15 C10 C16 C17 -115.4(2) . . . . ?
C11 C10 C16 C17 65.3(3) . . . . ?

loop_
_cod_related_entry_id
_cod_related_entry_database
_cod_related_entry_code
1 ChemSpider 30653641
